data_7110422
loop_
_publ_author_name
'John, Kevin D.'
'Hopkins, Michael D.'

_publ_section_title
;
 Synthesis and reactions of metallo-diethynylbenzenes: building blocks for
 redox-active poly(phenyleneethynylene)s&#x2020;
;
_journal_issue 7
_journal_name_full 'Chemical Communications'
_journal_page_first 589
_journal_paper_doi 10.1039/a809231a
_journal_year 1999
_chemical_formula_sum 'C37 H100 Cl P4 Si W'
_chemical_formula_weight 916.44
_chemical_name_systematic
;
 ?
;
_space_group_IT_number 14
_symmetry_cell_setting monoclinic
_symmetry_space_group_name_Hall '-P 2yn'
_symmetry_space_group_name_H-M 'P 1 21/n 1'
_atom_sites_solution_hydrogens geom
_atom_sites_solution_primary direct
_atom_sites_solution_secondary difmap
_audit_creation_method SHELXL
_cell_angle_alpha 90.00
_cell_angle_beta 95.23(9)
_cell_angle_gamma 90.00
_cell_formula_units_Z 4
_cell_length_a 8.977(9)
_cell_length_b 30.300(30)
_cell_length_c 16.449(20)
_cell_measurement_temperature 213(2)
_cell_volume 4456(8)
_computing_cell_refinement 'Siemens XSCANS'
_computing_data_collection 'Siemens XSCANS'
_computing_data_reduction 'Siemens SHELXTL'
_computing_molecular_graphics 'Siemens SHELXTL'
_computing_publication_material 'Siemens SHELXTL'
_computing_structure_refinement 'SHELXL-93 (Sheldrick, 1993)'
_computing_structure_solution 'SHELXS-86 (Sheldrick, 1990)'
_diffrn_ambient_temperature 213(2)
_diffrn_measurement_device 'Siemens P3'
_diffrn_measurement_method '\w scans'
_diffrn_radiation_monochromator graphite
_diffrn_radiation_source 'fine-focus sealed tube'
_diffrn_radiation_type MoK\a
_diffrn_radiation_wavelength 0.71073
_diffrn_reflns_av_R_equivalents 0.1435
_diffrn_reflns_av_sigmaI/netI 0.1877
_diffrn_reflns_limit_h_max 6
_diffrn_reflns_limit_h_min -1
_diffrn_reflns_limit_k_max 32
_diffrn_reflns_limit_k_min -3
_diffrn_reflns_limit_l_max 17
_diffrn_reflns_limit_l_min -17
_diffrn_reflns_number 5218
_diffrn_reflns_theta_max 22.50
_diffrn_reflns_theta_min 1.83
_diffrn_standards_interval_count 197
_diffrn_standards_number 3
_exptl_absorpt_coefficient_mu 2.847
_exptl_absorpt_correction_type none
_exptl_crystal_colour green
_exptl_crystal_density_diffrn 1.366
_exptl_crystal_F_000 1948
_exptl_crystal_size_max 0.31
_exptl_crystal_size_mid 0.27
_exptl_crystal_size_min 0.13
_refine_diff_density_max 2.076
_refine_diff_density_min -2.202
_refine_diff_density_rms 0.227
_refine_ls_extinction_method none
_refine_ls_goodness_of_fit_all 1.023
_refine_ls_goodness_of_fit_obs 1.067
_refine_ls_matrix_type full
_refine_ls_number_parameters 211
_refine_ls_number_reflns 4781
_refine_ls_number_restraints 0
_refine_ls_restrained_S_all 1.028
_refine_ls_restrained_S_obs 1.067
_refine_ls_R_factor_all 0.2602
_refine_ls_R_factor_obs 0.1279
_refine_ls_shift/esd_max 0.237
_refine_ls_shift/esd_mean 0.034
_refine_ls_structure_factor_coef Fsqd
_refine_ls_weighting_details 'w=1/[\s^2^(Fo^2^)+(0.1406P)^2^+246.5966P] where P=(Fo^2^+2Fc^2^)/3'
_refine_ls_weighting_scheme calc
_refine_ls_wR_factor_all 0.4043
_refine_ls_wR_factor_obs 0.2812
_reflns_number_observed 2117
_reflns_number_total 4784
_reflns_observed_criterion >2sigma(I)
_cod_data_source_file 809231asup1.cif
_cod_data_source_block compound7
_cod_depositor_comments
;
The following automatic conversions were performed:

'_symmetry_cell_setting' value 'Monoclinic' changed to 'monoclinic'
according to /home/saulius/struct/CIF-dictionaries/cif_core.dic
dictionary named 'cif_core.dic' version 2.4.2 from 2011-04-26.

Automatic conversion script
Id: cif_fix_values 1891 2012-01-12 08:04:46Z andrius 

The following automatic conversions were performed:

'_refine_ls_weighting_scheme' value 'calc
w=1/[\s^2^(Fo^2^)+(0.1406P)^2^+246.5966P] where P=(Fo^2^+2Fc^2^)/3'
was changed to 'calc'. New tag '_refine_ls_weighting_details' was
created. The value of the new tag was set to
'w=1/[\s^2^(Fo^2^)+(0.1406P)^2^+246.5966P] where P=(Fo^2^+2Fc^2^)/3'.

Automatic conversion script
Id: cif_fix_values 3143 2015-03-26 13:38:13Z robertas 
;
_cod_original_cell_volume 4455.4(82)
_cod_original_sg_symbol_H-M P2(1)/n
_cod_database_code 7110422

loop_
_symmetry_equiv_pos_as_xyz
'x, y, z'
'-x+1/2, y+1/2, -z+1/2'
'-x, -y, -z'
'x-1/2, -y-1/2, z-1/2'

loop_
_atom_site_aniso_label
_atom_site_aniso_U_11
_atom_site_aniso_U_22
_atom_site_aniso_U_33
_atom_site_aniso_U_23
_atom_site_aniso_U_13
_atom_site_aniso_U_12
W 0.0684(14) 0.0858(12) 0.0715(11) -0.0040(11) 0.0044(8) -0.0053(13)
P1 0.081(12) 0.167(15) 0.160(15) 0.042(12) -0.008(10) 0.021(11)
P2 0.111(12) 0.152(13) 0.084(9) -0.021(8) 0.028(8) -0.025(10)
P3 0.090(11) 0.098(10) 0.109(10) 0.011(8) 0.012(8) -0.005(8)
P4 0.100(11) 0.124(11) 0.089(9) -0.019(8) 0.026(8) -0.001(9)
Si 0.120(13) 0.076(8) 0.098(10) -0.001(7) 0.000(9) -0.026(9)

loop_
_atom_site_label
_atom_site_type_symbol
_atom_site_fract_x
_atom_site_fract_y
_atom_site_fract_z
_atom_site_U_iso_or_equiv
_atom_site_thermal_displace_type
_atom_site_occupancy
_atom_site_calc_flag
_atom_site_refinement_flags
W W -0.9208(2) 0.83189(6) 0.15685(11) 0.0754(8) Uani 1 d .
P1 P -1.0744(17) 0.8824(6) 0.0723(11) 0.137(6) Uani 1 d .
P2 P -0.8323(17) 0.8134(5) 0.0272(8) 0.115(5) Uani 1 d .
P3 P -0.7364(16) 0.7924(4) 0.2461(8) 0.099(4) Uani 1 d .
P4 P -0.9806(16) 0.8612(5) 0.2870(8) 0.103(4) Uani 1 d .
Si Si -1.7747(17) 0.5907(4) 0.1314(8) 0.099(5) Uani 1 d .
C1 C -1.0709(34) 0.7863(9) 0.1532(17) 0.038(8) Uiso 1 d .
C2 C -1.1711(37) 0.7494(10) 0.1500(19) 0.046(8) Uiso 1 d .
C3 C -1.1961(48) 0.7238(13) 0.2128(25) 0.080(12) Uiso 1 d .
H3A H -1.1354(48) 0.7279(13) 0.2618(25) 0.096 Uiso 1 calc R
C4 C -1.3002(59) 0.6928(17) 0.2115(32) 0.118(17) Uiso 1 d .
H4A H -1.3064(59) 0.6752(17) 0.2580(32) 0.141 Uiso 1 calc R
C5 C -1.3980(50) 0.6857(13) 0.1451(25) 0.075(12) Uiso 1 d .
C6 C -1.3802(60) 0.7100(17) 0.0768(33) 0.121(18) Uiso 1 d .
H6A H -1.4404(60) 0.7048(17) 0.0280(33) 0.145 Uiso 1 calc R
C7 C -1.2691(50) 0.7433(14) 0.0814(27) 0.097(14) Uiso 1 d .
H7A H -1.2618(50) 0.7618(14) 0.0360(27) 0.116 Uiso 1 calc R
C8 C -1.5124(69) 0.6550(18) 0.1413(32) 0.119(18) Uiso 1 d .
C9 C -1.6082(56) 0.6275(16) 0.1377(27) 0.099(15) Uiso 1 d .
C10 C -1.7019(85) 0.5389(23) 0.0781(45) 0.174(27) Uiso 1 d .
H10A H -1.6100(85) 0.5299(23) 0.1119(45) 0.209 Uiso 1 calc R
C11 C -1.6531(119) 0.5511(35) 0.0000(69) 0.332(58) Uiso 1 d .
H11A H -1.5856(119) 0.5761(35) 0.0069(69) 0.498 Uiso 1 calc R
H11B H -1.7392(119) 0.5590(35) -0.0370(69) 0.498 Uiso 1 calc R
H11C H -1.6016(119) 0.5263(35) -0.0223(69) 0.498 Uiso 1 calc R
C12 C -1.8059(84) 0.5038(25) 0.0856(44) 0.205(31) Uiso 1 d .
H12A H -1.8278(84) 0.5012(25) 0.1420(44) 0.307 Uiso 1 calc R
H12B H -1.7631(84) 0.4764(25) 0.0682(44) 0.307 Uiso 1 calc R
H12C H -1.8975(84) 0.5100(25) 0.0515(44) 0.307 Uiso 1 calc R
C13 C -1.9326(70) 0.6277(21) 0.0791(41) 0.157(23) Uiso 1 d .
H13A H -1.9420(70) 0.6554(21) 0.1100(41) 0.189 Uiso 1 calc R
C14 C -1.9186(83) 0.6365(24) -0.0032(48) 0.210(33) Uiso 1 d .
H14A H -1.8294(83) 0.6540(24) -0.0081(48) 0.315 Uiso 1 calc R
H14B H -2.0058(83) 0.6527(24) -0.0262(48) 0.315 Uiso 1 calc R
H14C H -1.9108(83) 0.6089(24) -0.0326(48) 0.315 Uiso 1 calc R
C15 C -2.0878(69) 0.5964(20) 0.0818(37) 0.165(24) Uiso 1 d .
H15A H -2.1012(69) 0.5887(20) 0.1379(37) 0.247 Uiso 1 calc R
H15B H -2.0771(69) 0.5696(20) 0.0504(37) 0.247 Uiso 1 calc R
H15C H -2.1741(69) 0.6128(20) 0.0585(37) 0.247 Uiso 1 calc R
C16 C -1.8079(50) 0.5749(14) 0.2356(25) 0.089(13) Uiso 1 d .
H16A H -1.8880(50) 0.5523(14) 0.2308(25) 0.106 Uiso 1 calc R
C17 C -1.6740(57) 0.5539(16) 0.2849(31) 0.127(18) Uiso 1 d .
H17A H -1.6368(57) 0.5295(16) 0.2543(31) 0.190 Uiso 1 calc R
H17B H -1.7044(57) 0.5430(16) 0.3364(31) 0.190 Uiso 1 calc R
H17C H -1.5955(57) 0.5757(16) 0.2954(31) 0.190 Uiso 1 calc R
C18 C -1.8671(60) 0.6138(17) 0.2841(32) 0.138(20) Uiso 1 d .
H18A H -1.9527(60) 0.6269(17) 0.2528(32) 0.207 Uiso 1 calc R
H18B H -1.7889(60) 0.6357(17) 0.2941(32) 0.207 Uiso 1 calc R
H18C H -1.8970(60) 0.6031(17) 0.3358(32) 0.207 Uiso 1 calc R
C19 C -0.7574(37) 0.8823(10) 0.1621(18) 0.044(8) Uiso 1 d .
C20 C -0.6636(46) 0.9147(12) 0.1722(22) 0.070(11) Uiso 1 d .
C21 C -0.5521(45) 0.9493(12) 0.1798(23) 0.070(11) Uiso 1 d .
C22 C -0.4544(53) 0.9564(16) 0.2475(29) 0.102(15) Uiso 1 d .
H22A H -0.4548(53) 0.9366(16) 0.2916(29) 0.122 Uiso 1 calc R
C23 C -0.3537(53) 0.9919(15) 0.2535(29) 0.100(15) Uiso 1 d .
H23A H -0.2876(53) 0.9956(15) 0.3007(29) 0.120 Uiso 1 calc R
C24 C -0.3528(54) 1.0197(15) 0.1929(30) 0.095(14) Uiso 1 d .
C25 C -0.4390(56) 1.0171(16) 0.1269(31) 0.112(17) Uiso 1 d .
H25A H -0.4315(56) 1.0381(16) 0.0854(31) 0.134 Uiso 1 calc R
C26 C -0.5524(62) 0.9807(17) 0.1154(34) 0.128(19) Uiso 1 d .
H26A H -0.6199(62) 0.9788(17) 0.0683(34) 0.154 Uiso 1 calc R
C27 C -0.2331(78) 1.0619(22) 0.2009(42) 0.199(30) Uiso 1 d .
H27A H -0.1737(78) 1.0605(22) 0.2531(42) 0.298 Uiso 1 calc R
H27B H -0.2882(78) 1.0895(22) 0.1970(42) 0.298 Uiso 1 calc R
H27C H -0.1677(78) 1.0603(22) 0.1571(42) 0.298 Uiso 1 calc R
C28 C -1.0534(72) 0.9422(20) 0.0801(39) 0.173(26) Uiso 1 d .
H28A H -0.9479(72) 0.9497(20) 0.0874(39) 0.260 Uiso 1 calc R
H28B H -1.1024(72) 0.9528(20) 0.1265(39) 0.260 Uiso 1 calc R
H28C H -1.0987(72) 0.9559(20) 0.0306(39) 0.260 Uiso 1 calc R
C29 C -1.2750(66) 0.8785(20) 0.0606(37) 0.166(24) Uiso 1 d .
H29A H -1.3043(66) 0.8477(20) 0.0548(37) 0.249 Uiso 1 calc R
H29B H -1.3135(66) 0.8947(20) 0.0123(37) 0.249 Uiso 1 calc R
H29C H -1.3154(66) 0.8909(20) 0.1082(37) 0.249 Uiso 1 calc R
C30 C -1.0074(95) 0.8726(28) -0.0353(48) 0.223(36) Uiso 1 d .
H30A H -1.0894(95) 0.8815(28) -0.0754(48) 0.267 Uiso 1 calc R
H30B H -0.9244(95) 0.8930(28) -0.0413(48) 0.267 Uiso 1 calc R
C31 C -0.9616(111) 0.8316(31) -0.0573(60) 0.266(44) Uiso 1 d .
H31A H -0.9118(111) 0.8331(31) -0.1078(60) 0.319 Uiso 1 calc R
H31B H -1.0469(111) 0.8114(31) -0.0655(60) 0.319 Uiso 1 calc R
C32 C -0.8476(72) 0.7597(20) -0.0087(38) 0.174(26) Uiso 1 d .
H32A H -0.7860(72) 0.7404(20) 0.0276(38) 0.261 Uiso 1 calc R
H32B H -0.8141(72) 0.7583(20) -0.0630(38) 0.261 Uiso 1 calc R
H32C H -0.9511(72) 0.7503(20) -0.0106(38) 0.261 Uiso 1 calc R
C33 C -0.6416(61) 0.8308(18) 0.0041(35) 0.149(21) Uiso 1 d .
H33A H -0.6238(61) 0.8609(18) 0.0221(35) 0.223 Uiso 1 calc R
H33B H -0.6341(61) 0.8288(18) -0.0542(35) 0.223 Uiso 1 calc R
H33C H -0.5678(61) 0.8115(18) 0.0325(35) 0.223 Uiso 1 calc R
C34 C -0.7406(55) 0.7339(14) 0.2479(29) 0.112(16) Uiso 1 d .
H34A H -0.8433(55) 0.7239(14) 0.2478(29) 0.168 Uiso 1 calc R
H34B H -0.6830(55) 0.7233(14) 0.2968(29) 0.168 Uiso 1 calc R
H34C H -0.6978(55) 0.7224(14) 0.2001(29) 0.168 Uiso 1 calc R
C35 C -0.5352(58) 0.7996(18) 0.2479(33) 0.140(20) Uiso 1 d .
H35A H -0.5118(58) 0.8308(18) 0.2465(33) 0.210 Uiso 1 calc R
H35B H -0.4996(58) 0.7852(18) 0.2007(33) 0.210 Uiso 1 calc R
H35C H -0.4869(58) 0.7866(18) 0.2973(33) 0.210 Uiso 1 calc R
C36 C -0.7617(78) 0.8024(23) 0.3581(40) 0.180(27) Uiso 1 d .
H36A H -0.8203(78) 0.7782(23) 0.3785(40) 0.216 Uiso 1 calc R
H36B H -0.6635(78) 0.8025(23) 0.3894(40) 0.216 Uiso 1 calc R
C37 C -0.8390(63) 0.8451(18) 0.3711(33) 0.135(20) Uiso 1 d .
H37A H -0.7636(63) 0.8685(18) 0.3783(33) 0.161 Uiso 1 calc R
H37B H -0.8882(63) 0.8431(18) 0.4218(33) 0.161 Uiso 1 calc R
C38 C -0.9788(76) 0.9197(21) 0.3094(41) 0.184(28) Uiso 1 d .
H38A H -0.8908(76) 0.9331(21) 0.2896(41) 0.277 Uiso 1 calc R
H38B H -0.9766(76) 0.9240(21) 0.3679(41) 0.277 Uiso 1 calc R
H38C H -1.0680(76) 0.9334(21) 0.2827(41) 0.277 Uiso 1 calc R
C39 C -1.1529(67) 0.8437(19) 0.3289(37) 0.164(24) Uiso 1 d .
H39A H -1.1669(67) 0.8122(19) 0.3204(37) 0.245 Uiso 1 calc R
H39B H -1.2371(67) 0.8595(19) 0.3016(37) 0.245 Uiso 1 calc R
H39C H -1.1460(67) 0.8501(19) 0.3869(37) 0.245 Uiso 1 calc R

loop_
_atom_type_symbol
_atom_type_description
_atom_type_scat_dispersion_real
_atom_type_scat_dispersion_imag
_atom_type_scat_source
C C 0.0033 0.0016 'International Tables Vol C Tables 4.2.6.8 and 6.1.1.4'
H H 0.0000 0.0000 'International Tables Vol C Tables 4.2.6.8 and 6.1.1.4'
Si Si 0.0817 0.0704 'International Tables Vol C Tables 4.2.6.8 and 6.1.1.4'
P P 0.1023 0.0942 'International Tables Vol C Tables 4.2.6.8 and 6.1.1.4'
Cl Cl 0.1484 0.1585 'International Tables Vol C Tables 4.2.6.8 and 6.1.1.4'
W W -0.8490 6.8722 'International Tables Vol C Tables 4.2.6.8 and 6.1.1.4'

loop_
_geom_angle_atom_site_label_1
_geom_angle_atom_site_label_2
_geom_angle_atom_site_label_3
_geom_angle
C1 W C19 179.3(12)
C1 W P1 94.3(10)
C19 W P1 85.6(9)
C1 W P2 95.3(9)
C19 W P2 85.4(9)
P1 W P2 81.6(6)
C1 W P4 94.5(9)
C19 W P4 84.7(9)
P1 W P4 96.7(6)
P2 W P4 170.1(5)
C1 W P3 95.9(9)
C19 W P3 84.2(9)
P1 W P3 169.7(5)
P2 W P3 99.2(5)
P4 W P3 80.8(5)
C29 P1 C28 99.7(30)
C29 P1 C30 106.4(33)
C28 P1 C30 100.2(33)
C29 P1 W 122.3(22)
C28 P1 W 122.6(22)
C30 P1 W 102.8(26)
C32 P2 C31 90.0(37)
C32 P2 C33 103.9(29)
C31 P2 C33 107.1(37)
C32 P2 W 119.8(22)
C31 P2 W 111.6(33)
C33 P2 W 119.9(19)
C34 P3 C35 98.1(25)
C34 P3 C36 97.9(26)
C35 P3 C36 99.9(28)
C34 P3 W 119.2(17)
C35 P3 W 125.0(18)
C36 P3 W 111.9(22)
C38 P4 C39 101.5(30)
C38 P4 C37 96.4(28)
C39 P4 C37 100.9(27)
C38 P4 W 122.7(23)
C39 P4 W 119.4(20)
C37 P4 W 111.8(19)
C16 Si C9 107.7(21)
C16 Si C10 107.5(27)
C9 Si C10 102.0(28)
C16 Si C13 113.0(25)
C9 Si C13 103.3(24)
C10 Si C13 121.9(30)
C2 C1 W 174.5(24)
C3 C2 C7 114.7(37)
C3 C2 C1 125.3(32)
C7 C2 C1 119.1(31)
C4 C3 C2 124.9(45)
C3 C4 C5 122.0(51)
C4 C5 C6 117.5(49)
C4 C5 C8 124.6(46)
C6 C5 C8 117.9(47)
C5 C6 C7 118.4(50)
C2 C7 C6 122.2(43)
C9 C8 C5 178.0(57)
C8 C9 Si 172.5(46)
C12 C10 C11 121.4(77)
C12 C10 Si 108.3(55)
C11 C10 Si 109.7(65)
C14 C13 C15 106.3(57)
C14 C13 Si 114.4(53)
C15 C13 Si 103.6(39)
C18 C16 C17 109.6(39)
C18 C16 Si 112.1(31)
C17 C16 Si 114.8(33)
C20 C19 W 173.8(27)
C19 C20 C21 175.9(38)
C22 C21 C26 117.3(44)
C22 C21 C20 124.7(39)
C26 C21 C20 117.8(40)
C21 C22 C23 122.5(46)
C24 C23 C22 119.4(49)
C25 C24 C23 124.3(54)
C25 C24 C27 116.8(49)
C23 C24 C27 119.0(49)
C24 C25 C26 120.3(52)
C21 C26 C25 116.2(48)
C31 C30 P1 120.3(71)
C30 C31 P2 105.1(73)
C37 C36 P3 112.0(45)
C36 C37 P4 114.5(43)

loop_
_geom_bond_atom_site_label_1
_geom_bond_atom_site_label_2
_geom_bond_distance
W C1 1.93(3)
W C19 2.11(3)
W P1 2.41(2)
W P2 2.409(13)
W P4 2.422(13)
W P3 2.425(14)
P1 C29 1.80(6)
P1 C28 1.83(6)
P1 C30 1.94(8)
P2 C32 1.73(6)
P2 C31 1.81(9)
P2 C33 1.86(5)
P3 C34 1.77(4)
P3 C35 1.82(5)
P3 C36 1.90(7)
P4 C38 1.81(6)
P4 C39 1.83(6)
P4 C37 1.86(5)
Si C16 1.83(4)
Si C9 1.86(5)
Si C10 1.94(7)
Si C13 1.94(6)
C1 C2 1.43(4)
C2 C3 1.33(4)
C2 C7 1.38(5)
C3 C4 1.32(5)
C4 C5 1.35(6)
C5 C6 1.36(6)
C5 C8 1.38(6)
C6 C7 1.41(6)
C8 C9 1.20(6)
C10 C12 1.43(8)
C10 C11 1.44(11)
C13 C14 1.40(8)
C13 C15 1.69(7)
C16 C18 1.54(6)
C16 C17 1.53(6)
C19 C20 1.29(4)
C20 C21 1.45(5)
C21 C22 1.37(5)
C21 C26 1.42(6)
C22 C23 1.40(6)
C23 C24 1.31(5)
C24 C25 1.28(6)
C24 C27 1.67(7)
C25 C26 1.50(6)
C30 C31 1.37(10)
C36 C37 1.49(7)
